data_2014530
loop_
_publ_author_name
'Deng, Bin'
'Yao, Ji-Yong'
'Ibers, James A.'

_publ_section_title
;
 Dicerium orthosilicate selenide and dicerium orthosilicate telluride,
 Ce~2~(SiO~4~)<i>Q</i> (<i>Q</i> = Se or Te)
;
_journal_issue 11
_journal_name_full 'Acta Crystallographica Section C'
_journal_page_first i110
_journal_page_last i112
_journal_paper_doi 10.1107/S0108270104024230
_journal_volume 60
_journal_year 2004
_chemical_formula_iupac 'Ce2 (Si O4) Te'
_chemical_formula_moiety 'Ce2 O4 Si Te'
_chemical_formula_sum 'Ce2 O4 Si Te'
_chemical_formula_weight 499.93
_chemical_name_common 'dicerium orthosilicate telluride'
_chemical_name_systematic
;
Dicerium orthosilicate telluride
;
_space_group_IT_number 57
_symmetry_cell_setting orthorhombic
_symmetry_space_group_name_Hall '-P 2c 2b'
_symmetry_space_group_name_H-M 'P b c m'
_atom_sites_solution_primary direct
_atom_sites_solution_secondary difmap
_audit_creation_method SHELXL97
_cell_angle_alpha 90.00
_cell_angle_beta 90.00
_cell_angle_gamma 90.00
_cell_formula_units_Z 4
_cell_length_a 6.3647(6)
_cell_length_b 7.2807(7)
_cell_length_c 11.2743(10)
_cell_measurement_reflns_used 5770
_cell_measurement_temperature 153(2)
_cell_measurement_theta_max 28.91
_cell_measurement_theta_min 3.20
_cell_volume 522.45(8)
_computing_cell_refinement 'SAINT (Bruker, 2003)'
_computing_data_collection 'SMART (Bruker, 2003)'
_computing_data_reduction SAINT
_computing_molecular_graphics 'XP in SHELXTL'
_computing_publication_material SHELXTL
_computing_structure_refinement SHELXTL
_computing_structure_solution 'SHELXTL (Sheldrick, 2003)'
_diffrn_ambient_temperature 153(2)
_diffrn_measured_fraction_theta_full 1.000
_diffrn_measured_fraction_theta_max 0.956
_diffrn_measurement_device_type 'Bruker SMART 1000 CCD area-detector'
_diffrn_measurement_method '0.3\% \w'
_diffrn_radiation_monochromator graphite
_diffrn_radiation_source 'fine-focus sealed tube'
_diffrn_radiation_type MoK\a
_diffrn_radiation_wavelength 0.71073
_diffrn_reflns_av_R_equivalents 0.0341
_diffrn_reflns_av_sigmaI/netI 0.0194
_diffrn_reflns_limit_h_max 8
_diffrn_reflns_limit_h_min -8
_diffrn_reflns_limit_k_max 9
_diffrn_reflns_limit_k_min -9
_diffrn_reflns_limit_l_max 14
_diffrn_reflns_limit_l_min -15
_diffrn_reflns_number 5770
_diffrn_reflns_theta_full 25.2
_diffrn_reflns_theta_max 28.91
_diffrn_reflns_theta_min 3.20
_diffrn_standards_decay_% 0
_diffrn_standards_interval_count 0
_diffrn_standards_interval_time 0
_diffrn_standards_number none
_exptl_absorpt_coefficient_mu 22.816
_exptl_absorpt_correction_T_max 0.423
_exptl_absorpt_correction_T_min 0.244
_exptl_absorpt_correction_type numerical
_exptl_absorpt_process_details '(SHELXTL; Sheldrick, 2003)'
_exptl_crystal_colour 'light yellow'
_exptl_crystal_density_diffrn 6.356
_exptl_crystal_density_meas ?
_exptl_crystal_density_method 'not measured'
_exptl_crystal_description needle
_exptl_crystal_F_000 856
_exptl_crystal_size_max 0.080
_exptl_crystal_size_mid 0.052
_exptl_crystal_size_min 0.042
_refine_diff_density_max 1.99
_refine_diff_density_min -2.03
_refine_ls_extinction_coef 0.0071(4)
_refine_ls_extinction_expression Fc^*^=kFc[1+0.001xFc^2^\l^3^/sin(2\q)]^-1/4^
_refine_ls_extinction_method 'SHELXTL (Sheldrick, 2003)'
_refine_ls_goodness_of_fit_ref 1.339
_refine_ls_hydrogen_treatment none
_refine_ls_matrix_type full
_refine_ls_number_parameters 42
_refine_ls_number_reflns 690
_refine_ls_number_restraints 0
_refine_ls_restrained_S_all 1.339
_refine_ls_R_factor_all 0.0237
_refine_ls_R_factor_gt 0.0225
_refine_ls_shift/su_max 0.000
_refine_ls_shift/su_mean 0.000
_refine_ls_structure_factor_coef Fsqd
_refine_ls_weighting_details 'calc w = 1/[\s^2^(Fo^2^)+(0.031P)^2^] where P=(Fo^2^+2Fc^2^)/3'
_refine_ls_weighting_scheme calc
_refine_ls_wR_factor_gt 0.0561
_refine_ls_wR_factor_ref 0.0567
_reflns_number_gt 666
_reflns_number_total 690
_reflns_threshold_expression I>2\s(I)
_cod_data_source_file sk1760.cif
_cod_data_source_block II
_cod_depositor_comments
;
The following automatic conversions were performed:
'_geom_bond_publ_flag' value 'Y' changed to 'y' according to
'/home/saulius/struct/CIF-dictionaries/cif_core.dic' dictionary named
'cif_core.dic' version 2.4.1 from 2010-06-29 (12 times).

Automatic conversion script
Id: cif_fix_enum 1527 2010-12-29 10:47:43Z saulius 

The following automatic conversions were performed:

'_geom_bond_publ_flag' value 'Y' changed to 'y' according to
/home/saulius/struct/CIF-dictionaries/cif_core.dic dictionary named
'cif_core.dic' version 2.4.1 from 2010-06-29 (12
times).

'_geom_angle_publ_flag' value 'Y' changed to 'y' according
to /home/saulius/struct/CIF-dictionaries/cif_core.dic dictionary
named 'cif_core.dic' version 2.4.1 from 2010-06-29 (4 times).

Automatic conversion script
Id: cif_fix_values 1715 2011-07-08 13:25:40Z adriana 

The following automatic conversions were performed:

'_exptl_crystal_density_meas' value 'not measured' was changed to '?'
- the value is perceived as not measured.

Automatic conversion script
Id: cif_fix_values 3008 2015-01-20 13:52:24Z robertas 
;
_cod_database_code 2014530
_cod_database_fobs_code 2014530

loop_
_symmetry_equiv_pos_as_xyz
'x, y, z'
'-x, -y, z+1/2'
'-x, y+1/2, -z+1/2'
'x, -y+1/2, -z'
'-x, -y, -z'
'x, y, -z-1/2'
'x, -y-1/2, z-1/2'
'-x, y-1/2, z'

loop_
_atom_site_label
_atom_site_fract_x
_atom_site_fract_y
_atom_site_fract_z
_atom_site_U_iso_or_equiv
_atom_site_adp_type
_atom_site_calc_flag
_atom_site_refinement_flags
_atom_site_occupancy
_atom_site_disorder_assembly
_atom_site_disorder_group
_atom_site_type_symbol
Ce1 0.11220(4) 0.04046(4) 0.2500 0.00394(15) Uani d S 1 . . Ce
Ce2 0.61066(4) 0.2500 0.0000 0.00481(15) Uani d S 1 . . Ce
Te 0.40014(5) 0.42897(5) 0.2500 0.00560(15) Uani d S 1 . . Te
Si 0.1131(2) 0.2500 0.0000 0.0036(3) Uani d S 1 . . Si
O1 0.0487(4) 0.7712(3) 0.1139(2) 0.0052(5) Uani d . 1 . . O
O2 0.2672(5) 0.0795(3) 0.0361(2) 0.0063(5) Uani d . 1 . . O

loop_
_atom_site_aniso_label
_atom_site_aniso_U_11
_atom_site_aniso_U_22
_atom_site_aniso_U_33
_atom_site_aniso_U_12
_atom_site_aniso_U_13
_atom_site_aniso_U_23
Ce1 0.0036(2) 0.0040(2) 0.0042(2) 0.00022(9) 0.000 0.000
Ce2 0.0022(2) 0.0051(2) 0.0072(2) 0.000 0.000 -0.00119(11)
Te 0.0041(2) 0.0066(2) 0.0061(2) -0.00070(12) 0.000 0.000
Si 0.0030(8) 0.0043(8) 0.0036(8) 0.000 0.000 0.0007(5)
O1 0.0053(13) 0.0049(12) 0.0056(12) -0.0006(10) -0.0002(11) 0.0000(10)
O2 0.0054(13) 0.0045(11) 0.0091(12) 0.0001(10) 0.0016(10) 0.0015(10)

loop_
_atom_type_symbol
_atom_type_description
_atom_type_scat_dispersion_real
_atom_type_scat_dispersion_imag
_atom_type_scat_source
O O 0.0106 0.0060 'International Tables Vol C Tables 4.2.6.8 and 6.1.1.4'
Si Si 0.0817 0.0704 'International Tables Vol C Tables 4.2.6.8 and 6.1.1.4'
Te Te -0.5308 1.6751 'International Tables Vol C Tables 4.2.6.8 and 6.1.1.4'
Ce Ce -0.2486 2.6331 'International Tables Vol C Tables 4.2.6.8 and 6.1.1.4'

loop_
_geom_angle_atom_site_label_1
_geom_angle_atom_site_label_2
_geom_angle_atom_site_label_3
_geom_angle_site_symmetry_1
_geom_angle_site_symmetry_3
_geom_angle
_geom_angle_publ_flag
O1 Ce1 O1 3_545 8 75.90(12) ?
O1 Ce1 O1 3_545 1_545 146.28(3) ?
O1 Ce1 O1 8 1_545 94.79(9) ?
O1 Ce1 O1 3_545 6_546 94.79(9) ?
O1 Ce1 O1 8 6_546 146.28(3) ?
O1 Ce1 O1 1_545 6_546 74.94(12) ?
O1 Ce1 O2 3_545 6_556 61.03(9) ?
O1 Ce1 O2 8 6_556 130.33(8) ?
O1 Ce1 O2 1_545 6_556 134.78(8) ?
O1 Ce1 O2 6_546 6_556 65.48(8) ?
O1 Ce1 O2 3_545 . 130.33(8) ?
O1 Ce1 O2 8 . 61.03(9) ?
O1 Ce1 O2 1_545 . 65.48(8) ?
O1 Ce1 O2 6_546 . 134.78(8) ?
O2 Ce1 O2 6_556 . 133.87(13) ?
O1 Ce1 Si 3_545 6_556 30.62(6) ?
O1 Ce1 Si 8 6_556 102.77(6) ?
O1 Ce1 Si 1_545 6_556 154.86(6) ?
O1 Ce1 Si 6_546 6_556 80.52(6) ?
O2 Ce1 Si 6_556 6_556 30.52(6) ?
O2 Ce1 Si . 6_556 139.18(6) ?
O1 Ce1 Si 3_545 . 102.77(6) ?
O1 Ce1 Si 8 . 30.62(6) ?
O1 Ce1 Si 1_545 . 80.52(6) ?
O1 Ce1 Si 6_546 . 154.86(6) ?
O2 Ce1 Si 6_556 . 139.18(6) ?
O2 Ce1 Si . . 30.52(6) ?
Si Ce1 Si 6_556 . 123.151(12) ?
O1 Ce1 Te 3_545 3_645 124.58(6) ?
O1 Ce1 Te 8 3_645 124.58(6) ?
O1 Ce1 Te 1_545 3_645 87.61(6) ?
O1 Ce1 Te 6_546 3_645 87.61(6) ?
O2 Ce1 Te 6_556 3_645 70.33(7) ?
O2 Ce1 Te . 3_645 70.33(7) ?
Si Ce1 Te 6_556 3_645 96.82(3) ?
Si Ce1 Te . 3_645 96.82(3) ?
O1 Ce1 Te 3_545 3_545 76.37(6) ?
O1 Ce1 Te 8 3_545 76.37(6) ?
O1 Ce1 Te 1_545 3_545 69.93(6) ?
O1 Ce1 Te 6_546 3_545 69.93(6) ?
O2 Ce1 Te 6_556 3_545 113.05(7) ?
O2 Ce1 Te . 3_545 113.05(7) ?
Si Ce1 Te 6_556 3_545 96.70(3) ?
Si Ce1 Te . 3_545 96.70(3) ?
Te Ce1 Te 3_645 3_545 151.364(17) ?
O1 Ce1 Te 3_545 . 70.01(6) ?
O1 Ce1 Te 8 . 70.01(6) ?
O1 Ce1 Te 1_545 . 137.69(6) ?
O1 Ce1 Te 6_546 . 137.69(6) ?
O2 Ce1 Te 6_556 . 72.79(6) ?
O2 Ce1 Te . . 72.79(6) ?
Si Ce1 Te 6_556 . 66.396(16) ?
Si Ce1 Te . . 66.395(16) ?
Te Ce1 Te 3_645 . 71.717(10) ?
Te Ce1 Te 3_545 . 136.919(15) ?
O1 Ce1 Ce1 3_545 3_545 118.48(6) ?
O1 Ce1 Ce1 8 3_545 118.48(6) ?
O1 Ce1 Ce1 1_545 3_545 38.54(6) ?
O1 Ce1 Ce1 6_546 3_545 38.54(6) ?
O2 Ce1 Ce1 6_556 3_545 103.80(6) ?
O2 Ce1 Ce1 . 3_545 103.80(6) ?
Si Ce1 Ce1 6_556 3_545 116.343(12) ?
Si Ce1 Ce1 . 3_545 116.344(12) ?
Te Ce1 Ce1 3_645 3_545 96.765(12) ?
Te Ce1 Ce1 3_545 3_545 54.599(11) ?
Te Ce1 Ce1 . 3_545 168.482(15) ?
O1 Ce2 O1 8_655 5_665 61.64(12) ?
O1 Ce2 O2 8_655 . 133.28(9) ?
O1 Ce2 O2 5_665 . 142.07(8) ?
O1 Ce2 O2 8_655 4 142.07(8) ?
O1 Ce2 O2 5_665 4 133.28(9) ?
O2 Ce2 O2 . 4 61.71(12) ?
O1 Ce2 O2 8_655 5_655 82.95(9) ?
O1 Ce2 O2 5_665 5_655 66.43(8) ?
O2 Ce2 O2 . 5_655 80.16(10) ?
O2 Ce2 O2 4 5_655 133.90(9) ?
O1 Ce2 O2 8_655 8_665 66.43(8) ?
O1 Ce2 O2 5_665 8_665 82.94(9) ?
O2 Ce2 O2 . 8_665 133.90(9) ?
O2 Ce2 O2 4 8_665 80.16(10) ?
O2 Ce2 O2 5_655 8_665 144.57(13) ?
O1 Ce2 Si 8_655 . 149.18(6) ?
O1 Ce2 Si 5_665 . 149.18(6) ?
O2 Ce2 Si . . 30.86(6) ?
O2 Ce2 Si 4 . 30.86(6) ?
O2 Ce2 Si 5_655 . 107.72(7) ?
O2 Ce2 Si 8_665 . 107.72(7) ?
O1 Ce2 Si 8_655 1_655 30.82(6) ?
O1 Ce2 Si 5_665 1_655 30.82(6) ?
O2 Ce2 Si . 1_655 149.14(6) ?
O2 Ce2 Si 4 1_655 149.14(6) ?
O2 Ce2 Si 5_655 1_655 72.28(7) ?
O2 Ce2 Si 8_665 1_655 72.28(7) ?
Si Ce2 Si . 1_655 180.0 ?
O1 Ce2 Te 8_655 7_565 141.98(6) ?
O1 Ce2 Te 5_665 7_565 83.84(6) ?
O2 Ce2 Te . 7_565 66.76(6) ?
O2 Ce2 Te 4 7_565 73.40(6) ?
O2 Ce2 Te 5_655 7_565 68.03(6) ?
O2 Ce2 Te 8_665 7_565 127.97(6) ?
Si Ce2 Te . 7_565 66.659(8) ?
Si Ce2 Te 1_655 7_565 113.340(8) ?
O1 Ce2 Te 8_655 . 83.84(6) ?
O1 Ce2 Te 5_665 . 141.98(6) ?
O2 Ce2 Te . . 73.40(6) ?
O2 Ce2 Te 4 . 66.76(6) ?
O2 Ce2 Te 5_655 . 127.97(6) ?
O2 Ce2 Te 8_665 . 68.03(6) ?
Si Ce2 Te . . 66.660(8) ?
Si Ce2 Te 1_655 . 113.340(8) ?
Te Ce2 Te 7_565 . 133.319(15) ?
O1 Ce2 Te 8_655 3_645 70.34(6) ?
O1 Ce2 Te 5_665 3_645 111.63(6) ?
O2 Ce2 Te . 3_645 63.24(6) ?
O2 Ce2 Te 4 3_645 114.71(6) ?
O2 Ce2 Te 5_655 3_645 61.90(6) ?
O2 Ce2 Te 8_665 3_645 118.84(6) ?
Si Ce2 Te . 3_645 88.924(7) ?
Si Ce2 Te 1_655 3_645 91.076(7) ?
Te Ce2 Te 7_565 3_645 112.835(7) ?
Te Ce2 Te . 3_645 66.236(7) ?
O1 Ce2 Te 8_655 5_665 111.63(6) ?
O1 Ce2 Te 5_665 5_665 70.34(6) ?
O2 Ce2 Te . 5_665 114.71(6) ?
O2 Ce2 Te 4 5_665 63.24(6) ?
O2 Ce2 Te 5_655 5_665 118.84(6) ?
O2 Ce2 Te 8_665 5_665 61.90(6) ?
Si Ce2 Te . 5_665 88.924(7) ?
Si Ce2 Te 1_655 5_665 91.076(7) ?
Te Ce2 Te 7_565 5_665 66.236(7) ?
Te Ce2 Te . 5_665 112.835(7) ?
Te Ce2 Te 3_645 5_665 177.848(13) ?
Ce1 Te Ce1 3_655 3 151.364(17) ?
Ce1 Te Ce1 3_655 . 137.596(15) ?
Ce1 Te Ce1 3 . 71.039(10) ?
Ce1 Te Ce2 3_655 6_556 73.393(8) ?
Ce1 Te Ce2 3 6_556 118.524(8) ?
Ce1 Te Ce2 . 6_556 83.804(9) ?
Ce1 Te Ce2 3_655 . 73.393(9) ?
Ce1 Te Ce2 3 . 118.524(8) ?
Ce1 Te Ce2 . . 83.805(9) ?
Ce2 Te Ce2 6_556 . 112.903(14) ?
Ce1 Te Ce2 3_655 2_665 81.760(9) ?
Ce1 Te Ce2 3 2_665 80.073(8) ?
Ce1 Te Ce2 . 2_665 121.696(8) ?
Ce2 Te Ce2 6_556 2_665 67.165(7) ?
Ce2 Te Ce2 . 2_665 153.478(11) ?
Ce1 Te Ce2 3_655 5_665 81.760(9) ?
Ce1 Te Ce2 3 5_665 80.073(8) ?
Ce1 Te Ce2 . 5_665 121.696(8) ?
Ce2 Te Ce2 6_556 5_665 153.478(11) ?
Ce2 Te Ce2 . 5_665 67.165(7) ?
Ce2 Te Ce2 2_665 5_665 100.641(12) ?
O2 Si O2 . 4 106.2(2) y
O2 Si O1 . 5_565 119.79(13) ?
O2 Si O1 4 5_565 104.55(13) ?
O2 Si O1 . 8 104.55(13) y
O2 Si O1 4 8 119.79(13) y
O1 Si O1 5_565 8 103.0(2) y
O2 Si Ce2 . . 53.09(10) ?
O2 Si Ce2 4 . 53.10(10) ?
O1 Si Ce2 5_565 . 128.52(10) ?
O1 Si Ce2 8 . 128.52(10) ?
O2 Si Ce2 . 1_455 126.91(10) ?
O2 Si Ce2 4 1_455 126.90(10) ?
O1 Si Ce2 5_565 1_455 51.48(10) ?
O1 Si Ce2 8 1_455 51.48(10) ?
Ce2 Si Ce2 . 1_455 180.0 ?
O2 Si Ce1 . . 54.56(9) ?
O2 Si Ce1 4 . 125.59(10) ?
O1 Si Ce1 5_565 . 129.61(10) ?
O1 Si Ce1 8 . 50.23(9) ?
Ce2 Si Ce1 . . 90.10(3) ?
Ce2 Si Ce1 1_455 . 89.90(3) ?
O2 Si Ce1 . 7_565 125.59(10) ?
O2 Si Ce1 4 7_565 54.55(9) ?
O1 Si Ce1 5_565 7_565 50.22(9) ?
O1 Si Ce1 8 7_565 129.61(10) ?
Ce2 Si Ce1 . 7_565 90.10(3) ?
Ce2 Si Ce1 1_455 7_565 89.90(3) ?
Ce1 Si Ce1 . 7_565 179.80(5) ?
Si O1 Ce1 5_565 3 99.16(11) ?
Si O1 Ce1 5_565 1_565 130.16(13) ?
Ce1 O1 Ce1 3 1_565 102.42(10) ?
Si O1 Ce2 5_565 5_665 97.70(13) ?
Ce1 O1 Ce2 3 5_665 128.62(11) ?
Ce1 O1 Ce2 1_565 5_665 102.68(9) ?
Si O2 Ce2 . . 96.05(12) ?
Si O2 Ce2 . 5_655 148.92(16) ?
Ce2 O2 Ce2 . 5_655 99.84(10) ?
Si O2 Ce1 . . 94.93(12) ?
Ce2 O2 Ce1 . . 121.55(11) ?
Ce2 O2 Ce1 5_655 . 99.16(9) ?

loop_
_geom_bond_atom_site_label_1
_geom_bond_atom_site_label_2
_geom_bond_site_symmetry_2
_geom_bond_distance
_geom_bond_publ_flag
Ce1 O1 3_545 2.495(3) ?
Ce1 O1 8 2.495(3) y
Ce1 O1 1_545 2.522(3) y
Ce1 O1 6_546 2.522(3) ?
Ce1 O2 6_556 2.621(3) ?
Ce1 O2 . 2.621(3) y
Ce1 Si 6_556 3.2050(3) ?
Ce1 Si . 3.2050(3) ?
Ce1 Te 3_645 3.2082(5) y
Ce1 Te 3_545 3.3604(5) y
Ce1 Te . 3.3704(5) y
Ce1 Ce1 3_545 3.9105(4) ?
Ce2 O1 8_655 2.524(3) y
Ce2 O1 5_665 2.524(3) ?
Ce2 O2 . 2.547(3) ?
Ce2 O2 4 2.547(3) y
Ce2 O2 5_655 2.555(3) y
Ce2 O2 8_665 2.555(3) ?
Ce2 Si . 3.1670(14) ?
Ce2 Si 1_655 3.1977(14) ?
Ce2 Te 7_565 3.3819(3) y
Ce2 Te . 3.3819(3) ?
Ce2 Te 3_645 3.6623(3) ?
Ce2 Te 5_665 3.6623(3) ?
Te Ce1 3_655 3.2082(5) ?
Te Ce1 3 3.3604(5) ?
Te Ce2 6_556 3.3819(3) ?
Te Ce2 2_665 3.6623(3) ?
Te Ce2 5_665 3.6623(3) ?
Si O2 . 1.633(3) y
Si O2 4 1.633(3) ?
Si O1 5_565 1.653(3) ?
Si O1 8 1.653(3) y
Si Ce2 1_455 3.1977(14) ?
Si Ce1 7_565 3.2050(3) ?
O1 Si 5_565 1.653(3) ?
O1 Ce1 3 2.495(3) ?
O1 Ce1 1_565 2.522(3) ?
O1 Ce2 5_665 2.524(3) ?
O2 Ce2 5_655 2.555(3) ?
